data_7048706
loop_
_publ_author_name
'Do, Truong Giang'
'Hupf, Emanuel'
'Lork, Enno'
'Mebs, Stefan'
'Beckmann, Jens'

_publ_section_title
;
 Bis(6-diphenylphosphinoacenaphth-5-yl)telluride as a ligand toward
 coinage metal chlorides.
;
_journal_issue 8
_journal_name_full 'Dalton transactions (Cambridge, England : 2003)'
_journal_page_first 2635
_journal_page_last 2645
_journal_paper_doi 10.1039/c9dt00089e
_journal_volume 48
_journal_year 2019
_chemical_formula_sum 'C51 H42 Cl8 P2 Te'
_chemical_formula_weight 1127.99
_space_group_IT_number 2
_space_group_name_Hall '-P 1'
_space_group_name_H-M_alt 'P -1'
_symmetry_cell_setting triclinic
_symmetry_space_group_name_Hall '-P 1'
_symmetry_space_group_name_H-M 'P -1'
_atom_sites_solution_hydrogens geom
_atom_sites_solution_primary direct
_atom_sites_solution_secondary difmap
_audit_creation_method SHELXL-97
_audit_update_record
;
2018-10-04 deposited with the CCDC.
2019-01-23 downloaded from the CCDC.
;
_cell_angle_alpha 95.6460(10)
_cell_angle_beta 105.8810(10)
_cell_angle_gamma 110.3100(10)
_cell_formula_units_Z 2
_cell_length_a 11.2428(2)
_cell_length_b 15.3293(3)
_cell_length_c 15.5607(3)
_cell_measurement_reflns_used 9291
_cell_measurement_temperature 100
_cell_measurement_theta_max 30.02
_cell_measurement_theta_min 2.79
_cell_volume 2362.84(8)
_computing_cell_refinement 'Bruker SAINT'
_computing_data_collection 'Bruker APEX2'
_computing_data_reduction 'Bruker SAINT'
_computing_molecular_graphics 'Bruker SHELXTL'
_computing_publication_material 'Bruker SHELXTL'
_computing_structure_refinement 'SHELXL-2013 (Sheldrick 2013)'
_computing_structure_solution 'SHELXS-97 (Sheldrick 2008)'
_diffrn_ambient_temperature 100
_diffrn_measured_fraction_theta_full 0.998
_diffrn_measured_fraction_theta_max 0.998
_diffrn_measurement_device_type 'Bruker Venture D8 CMOS'
_diffrn_measurement_method '\f and \w scans'
_diffrn_radiation_monochromator graphite
_diffrn_radiation_source 'fine-focus sealed tube'
_diffrn_radiation_type MoK\a
_diffrn_radiation_wavelength 0.71073
_diffrn_reflns_av_R_equivalents 0.0595
_diffrn_reflns_av_sigmaI/netI 0.0214
_diffrn_reflns_limit_h_max 15
_diffrn_reflns_limit_h_min -15
_diffrn_reflns_limit_k_max 21
_diffrn_reflns_limit_k_min -21
_diffrn_reflns_limit_l_max 21
_diffrn_reflns_limit_l_min -21
_diffrn_reflns_number 239735
_diffrn_reflns_theta_full 30.09
_diffrn_reflns_theta_max 30.09
_diffrn_reflns_theta_min 2.21
_exptl_absorpt_coefficient_mu 1.186
_exptl_absorpt_correction_T_max 0.7460
_exptl_absorpt_correction_T_min 0.7050
_exptl_absorpt_correction_type multi-scan
_exptl_absorpt_process_details 'SADABS; Bruker, 2000'
_exptl_crystal_colour colourless
_exptl_crystal_density_diffrn 1.585
_exptl_crystal_density_method 'not measured'
_exptl_crystal_description block
_exptl_crystal_F_000 1132
_exptl_crystal_size_max 0.07
_exptl_crystal_size_mid 0.06
_exptl_crystal_size_min 0.04
_refine_diff_density_max 0.762
_refine_diff_density_min -0.517
_refine_diff_density_rms 0.077
_refine_ls_extinction_method none
_refine_ls_goodness_of_fit_ref 1.050
_refine_ls_hydrogen_treatment constr
_refine_ls_matrix_type full
_refine_ls_number_parameters 559
_refine_ls_number_reflns 13855
_refine_ls_number_restraints 0
_refine_ls_restrained_S_all 1.050
_refine_ls_R_factor_all 0.0307
_refine_ls_R_factor_gt 0.0231
_refine_ls_shift/su_max 0.004
_refine_ls_shift/su_mean 0.000
_refine_ls_structure_factor_coef Fsqd
_refine_ls_weighting_details 'calc w=1/[\s^2^(Fo^2^)+(0.0223P)^2^+1.4657P] where P=(Fo^2^+2Fc^2^)/3'
_refine_ls_weighting_scheme calc
_refine_ls_wR_factor_gt 0.0498
_refine_ls_wR_factor_ref 0.0521
_reflns_number_gt 12259
_reflns_number_total 13855
_reflns_threshold_expression >2sigma(I)
_cod_data_source_file c9dt00089e2.cif
_cod_data_source_block shelxl_CCDC2
_cod_depositor_comments
;
The following automatic conversions were performed:

'_symmetry_cell_setting' value 'Triclinic' changed to 'triclinic'
according to
/home/data/users/saulius/crontab/automatic-downloads/rss-feeds/RSC/lib/dictionaries/cif_core.dic
dictionary named 'cif_core.dic' version 2.4.2 from 2011-04-26.

Automatic conversion script
Id: cif_fix_values 4973 2017-02-22 13:04:09Z antanas 

 Adding full bibliography for 7048704--7048706.cif.
;
_cod_original_sg_symbol_H-M P-1
_cod_database_code 7048706

loop_
_symmetry_equiv_pos_as_xyz
'x, y, z'
'-x, -y, -z'

loop_
_atom_site_label
_atom_site_type_symbol
_atom_site_fract_x
_atom_site_fract_y
_atom_site_fract_z
_atom_site_U_iso_or_equiv
_atom_site_adp_type
_atom_site_occupancy
_atom_site_symmetry_multiplicity
_atom_site_calc_flag
_atom_site_refinement_flags
Te1 Te 0.586837(8) 0.797587(6) 0.672266(6) 0.00789(2) Uani 1 1 d .
P1 P 0.56188(3) 0.84227(2) 0.83370(2) 0.00977(6) Uani 1 1 d .
P2 P 0.32017(4) 0.62111(2) 0.65196(3) 0.01188(7) Uani 1 1 d .
Cl2 Cl 0.83449(3) 0.76576(2) 0.77916(2) 0.01612(7) Uani 1 1 d .
Cl1 Cl 0.61469(3) 0.79082(2) 0.51034(2) 0.01465(6) Uani 1 1 d .
Cl3 Cl 0.28989(4) 0.82272(3) 0.36594(3) 0.02314(8) Uani 1 1 d .
Cl6 Cl 0.70273(4) 0.78908(3) 0.29044(3) 0.02714(9) Uani 1 1 d .
Cl5 Cl 0.49675(4) 0.59648(3) 0.24757(3) 0.02723(9) Uani 1 1 d .
Cl8 Cl 1.12617(5) 0.66933(3) 0.95607(3) 0.03400(10) Uani 1 1 d .
Cl7 Cl 0.86172(5) 0.51375(4) 0.88921(4) 0.04209(12) Uani 1 1 d .
C19 C 0.78476(13) 0.97591(9) 0.81807(9) 0.0104(2) Uani 1 1 d .
C14 C 0.90401(13) 1.05790(10) 0.85418(9) 0.0115(2) Uani 1 1 d .
C30 C 0.54988(13) 0.75603(10) 0.90498(9) 0.0116(2) Uani 1 1 d .
C10 C 0.74511(13) 0.93655(9) 0.72309(9) 0.0098(2) Uani 1 1 d .
C11 C 0.82135(13) 0.97985(10) 0.67189(9) 0.0118(2) Uani 1 1 d .
H11 H 0.7931 0.9540 0.6096 0.014 Uiso 1 1 calc R
C48 C 0.22461(13) 0.69562(9) 0.62599(9) 0.0111(2) Uani 1 1 d .
C18 C 0.71936(13) 0.94172(10) 0.88122(9) 0.0116(2) Uani 1 1 d .
C49 C 0.28762(13) 0.78973(9) 0.61164(9) 0.0094(2) Uani 1 1 d .
C40 C 0.42481(13) 0.84320(9) 0.62049(9) 0.0097(2) Uani 1 1 d .
C42 C 0.37222(14) 0.97771(10) 0.57317(9) 0.0119(2) Uani 1 1 d .
H42 H 0.4004 1.0373 0.5586 0.014 Uiso 1 1 calc R
C41 C 0.46251(13) 0.93260(10) 0.60033(9) 0.0115(2) Uani 1 1 d .
H41 H 0.5517 0.9647 0.6049 0.014 Uiso 1 1 calc R
C44 C 0.20160(13) 0.83866(9) 0.58695(9) 0.0101(2) Uani 1 1 d .
C17 C 0.77349(15) 0.98730(10) 0.97268(10) 0.0160(3) Uani 1 1 d .
H17 H 0.7290 0.9631 1.0128 0.019 Uiso 1 1 calc R
Cl4 Cl 0.29540(6) 0.77100(4) 0.18256(3) 0.04214(12) Uani 1 1 d .
C31 C 0.50401(15) 0.76478(10) 0.97915(10) 0.0154(3) Uani 1 1 d .
H31 H 0.4741 0.8129 0.9898 0.018 Uiso 1 1 calc R
C13 C 0.98455(13) 1.10068(10) 0.80272(10) 0.0127(3) Uani 1 1 d .
C35 C 0.59406(14) 0.68334(10) 0.88857(10) 0.0143(3) Uani 1 1 d .
H35 H 0.6228 0.6767 0.8386 0.017 Uiso 1 1 calc R
C60 C 0.21325(14) 0.52434(10) 0.69152(10) 0.0142(3) Uani 1 1 d .
C43 C 0.24196(13) 0.93095(10) 0.56897(9) 0.0108(2) Uani 1 1 d .
C45 C 0.06520(14) 0.80281(10) 0.58147(10) 0.0132(3) Uani 1 1 d .
C15 C 0.95737(14) 1.10496(10) 0.94670(10) 0.0148(3) Uani 1 1 d .
C12 C 0.94183(14) 1.06280(10) 0.71093(10) 0.0140(3) Uani 1 1 d .
H12 H 0.9910 1.0910 0.6746 0.017 Uiso 1 1 calc R
C20 C 0.43257(14) 0.88707(10) 0.83042(9) 0.0123(3) Uani 1 1 d .
C4 C 0.00721(15) 0.87602(11) 0.55899(12) 0.0188(3) Uani 1 1 d .
H4A H -0.0236 0.8950 0.6074 0.023 Uiso 1 1 calc R
H4B H -0.0676 0.8512 0.5021 0.023 Uiso 1 1 calc R
C50 C 0.29990(14) 0.56266(10) 0.53791(10) 0.0135(3) Uani 1 1 d .
C1 C 1.10972(14) 1.18176(10) 0.86721(10) 0.0169(3) Uani 1 1 d .
H1A H 1.1233 1.2402 0.8450 0.020 Uiso 1 1 calc R
H1B H 1.1885 1.1670 0.8738 0.020 Uiso 1 1 calc R
C47 C 0.09008(14) 0.66200(10) 0.61953(10) 0.0143(3) Uani 1 1 d .
H47 H 0.0510 0.6011 0.6290 0.017 Uiso 1 1 calc R
C46 C 0.00948(14) 0.71508(10) 0.59944(10) 0.0158(3) Uani 1 1 d .
H46 H -0.0792 0.6910 0.5984 0.019 Uiso 1 1 calc R
C21 C 0.45897(15) 0.98203(11) 0.82496(10) 0.0165(3) Uani 1 1 d .
H21 H 0.5450 1.0230 0.8298 0.020 Uiso 1 1 calc R
C33 C 0.54990(16) 0.63005(11) 1.02146(11) 0.0192(3) Uani 1 1 d .
H33 H 0.5511 0.5883 1.0609 0.023 Uiso 1 1 calc R
C3 C 0.12438(14) 0.96110(10) 0.55021(10) 0.0146(3) Uani 1 1 d .
H3A H 0.1017 0.9738 0.4892 0.018 Uiso 1 1 calc R
H3B H 0.1451 1.0180 0.5944 0.018 Uiso 1 1 calc R
C2 C 1.08247(15) 1.19137(11) 0.95984(11) 0.0197(3) Uani 1 1 d .
H2A H 1.1573 1.1921 1.0095 0.024 Uiso 1 1 calc R
H2B H 1.0683 1.2494 0.9733 0.024 Uiso 1 1 calc R
C16 C 0.89405(15) 1.06934(11) 1.00693(10) 0.0181(3) Uani 1 1 d .
H16 H 0.9296 1.0985 1.0687 0.022 Uiso 1 1 calc R
C32 C 0.50349(16) 0.70102(11) 1.03678(10) 0.0190(3) Uani 1 1 d .
H32 H 0.4720 0.7059 1.0857 0.023 Uiso 1 1 calc R
C51 C 0.24070(16) 0.58724(11) 0.45816(11) 0.0187(3) Uani 1 1 d .
H51 H 0.2088 0.6355 0.4617 0.022 Uiso 1 1 calc R
C34 C 0.59462(15) 0.62090(11) 0.94762(11) 0.0179(3) Uani 1 1 d .
H34 H 0.6251 0.5729 0.9376 0.022 Uiso 1 1 calc R
C61 C 0.11406(14) 0.44092(10) 0.63199(11) 0.0172(3) Uani 1 1 d .
H61 H 0.0999 0.4329 0.5695 0.021 Uiso 1 1 calc R
C7 C 0.97620(17) 0.61052(13) 0.86301(12) 0.0253(3) Uani 1 1 d .
H7A H 0.9351 0.6553 0.8464 0.030 Uiso 1 1 calc R
H7B H 0.9968 0.5877 0.8108 0.030 Uiso 1 1 calc R
C5 C 0.3662(2) 0.77579(15) 0.29949(12) 0.0312(4) Uani 1 1 d .
H5A H 0.4616 0.8151 0.3197 0.037 Uiso 1 1 calc R
H5B H 0.3559 0.7122 0.3085 0.037 Uiso 1 1 calc R
C25 C 0.30261(14) 0.82606(11) 0.82347(10) 0.0150(3) Uani 1 1 d .
H25 H 0.2847 0.7630 0.8276 0.018 Uiso 1 1 calc R
C24 C 0.20085(15) 0.85961(12) 0.81045(10) 0.0187(3) Uani 1 1 d .
H24 H 0.1147 0.8190 0.8058 0.022 Uiso 1 1 calc R
C55 C 0.34919(15) 0.49102(10) 0.53066(11) 0.0173(3) Uani 1 1 d .
H55 H 0.3923 0.4755 0.5834 0.021 Uiso 1 1 calc R
C65 C 0.23358(16) 0.53480(11) 0.78515(11) 0.0197(3) Uani 1 1 d .
H65 H 0.3010 0.5893 0.8256 0.024 Uiso 1 1 calc R
C62 C 0.03625(15) 0.36969(11) 0.66590(12) 0.0212(3) Uani 1 1 d .
H62 H -0.0286 0.3138 0.6260 0.025 Uiso 1 1 calc R
C22 C 0.35614(17) 1.01485(12) 0.81231(11) 0.0206(3) Uani 1 1 d .
H22 H 0.3737 1.0782 0.8092 0.025 Uiso 1 1 calc R
C54 C 0.33441(15) 0.44289(11) 0.44572(12) 0.0202(3) Uani 1 1 d .
H54 H 0.3648 0.3939 0.4418 0.024 Uiso 1 1 calc R
C23 C 0.22737(16) 0.95376(12) 0.80430(10) 0.0207(3) Uani 1 1 d .
H23 H 0.1587 0.9760 0.7948 0.025 Uiso 1 1 calc R
C53 C 0.27467(16) 0.46736(11) 0.36685(12) 0.0214(3) Uani 1 1 d .
H53 H 0.2653 0.4352 0.3099 0.026 Uiso 1 1 calc R
C63 C 0.05478(16) 0.38152(12) 0.75843(13) 0.0249(4) Uani 1 1 d .
H63 H 0.0012 0.3343 0.7806 0.030 Uiso 1 1 calc R
C64 C 0.15352(17) 0.46403(13) 0.81838(12) 0.0247(3) Uani 1 1 d .
H64 H 0.1662 0.4721 0.8807 0.030 Uiso 1 1 calc R
C52 C 0.22895(17) 0.54002(12) 0.37318(11) 0.0228(3) Uani 1 1 d .
H52 H 0.1902 0.5574 0.3203 0.027 Uiso 1 1 calc R
C6 C 0.65838(18) 0.67596(12) 0.31812(12) 0.0255(3) Uani 1 1 d .
H6A H 0.7234 0.6498 0.3119 0.031 Uiso 1 1 calc R
H6B H 0.6615 0.6827 0.3814 0.031 Uiso 1 1 calc R

loop_
_atom_site_aniso_label
_atom_site_aniso_U_11
_atom_site_aniso_U_22
_atom_site_aniso_U_33
_atom_site_aniso_U_23
_atom_site_aniso_U_13
_atom_site_aniso_U_12
Te1 0.00664(4) 0.00793(4) 0.00862(4) 0.00147(3) 0.00216(3) 0.00264(3)
P1 0.00876(15) 0.01013(15) 0.00935(15) 0.00192(12) 0.00349(12) 0.00208(12)
P2 0.00955(15) 0.00955(15) 0.01553(17) 0.00398(13) 0.00321(13) 0.00290(13)
Cl2 0.01253(15) 0.01605(16) 0.01936(16) 0.00356(13) 0.00241(13) 0.00734(13)
Cl1 0.01614(15) 0.01759(16) 0.01112(14) 0.00232(12) 0.00589(12) 0.00676(13)
Cl3 0.01995(18) 0.02094(18) 0.02720(19) 0.00113(15) 0.01002(15) 0.00576(14)
Cl6 0.0280(2) 0.02324(19) 0.0270(2) 0.00989(16) 0.01045(16) 0.00392(16)
Cl5 0.0279(2) 0.02298(19) 0.0258(2) 0.00625(16) 0.00889(16) 0.00376(16)
Cl8 0.0294(2) 0.0340(2) 0.0279(2) 0.00510(18) 0.00103(18) 0.00668(18)
Cl7 0.0306(2) 0.0408(3) 0.0452(3) 0.0180(2) 0.0079(2) 0.0039(2)
C19 0.0085(6) 0.0104(6) 0.0120(6) 0.0025(5) 0.0030(5) 0.0037(5)
C14 0.0095(6) 0.0106(6) 0.0134(6) 0.0017(5) 0.0029(5) 0.0036(5)
C30 0.0087(6) 0.0112(6) 0.0113(6) 0.0026(5) 0.0019(5) 0.0005(5)
C10 0.0073(6) 0.0092(6) 0.0115(6) 0.0009(5) 0.0021(5) 0.0026(5)
C11 0.0104(6) 0.0131(6) 0.0121(6) 0.0028(5) 0.0039(5) 0.0047(5)
C48 0.0102(6) 0.0103(6) 0.0116(6) 0.0014(5) 0.0025(5) 0.0037(5)
C18 0.0102(6) 0.0111(6) 0.0118(6) 0.0018(5) 0.0037(5) 0.0021(5)
C49 0.0087(6) 0.0100(6) 0.0083(6) 0.0004(5) 0.0024(5) 0.0031(5)
C40 0.0090(6) 0.0114(6) 0.0096(6) 0.0018(5) 0.0031(5) 0.0051(5)
C42 0.0124(6) 0.0116(6) 0.0122(6) 0.0048(5) 0.0039(5) 0.0049(5)
C41 0.0092(6) 0.0129(6) 0.0118(6) 0.0030(5) 0.0039(5) 0.0033(5)
C44 0.0094(6) 0.0112(6) 0.0090(6) 0.0008(5) 0.0026(5) 0.0040(5)
C17 0.0159(7) 0.0159(7) 0.0124(6) 0.0002(5) 0.0060(5) 0.0016(5)
Cl4 0.0471(3) 0.0532(3) 0.0208(2) 0.0028(2) 0.0088(2) 0.0166(2)
C31 0.0156(7) 0.0156(7) 0.0134(6) 0.0028(5) 0.0047(5) 0.0044(5)
C13 0.0084(6) 0.0109(6) 0.0182(7) 0.0035(5) 0.0037(5) 0.0034(5)
C35 0.0118(6) 0.0139(6) 0.0148(6) 0.0025(5) 0.0043(5) 0.0023(5)
C60 0.0117(6) 0.0117(6) 0.0209(7) 0.0070(5) 0.0054(5) 0.0056(5)
C43 0.0119(6) 0.0125(6) 0.0095(6) 0.0026(5) 0.0035(5) 0.0064(5)
C45 0.0106(6) 0.0147(6) 0.0136(6) 0.0017(5) 0.0032(5) 0.0053(5)
C15 0.0106(6) 0.0126(6) 0.0165(7) -0.0012(5) 0.0023(5) 0.0018(5)
C12 0.0105(6) 0.0150(6) 0.0172(7) 0.0060(5) 0.0072(5) 0.0031(5)
C20 0.0124(6) 0.0152(6) 0.0098(6) 0.0018(5) 0.0042(5) 0.0058(5)
C4 0.0118(6) 0.0175(7) 0.0301(8) 0.0078(6) 0.0074(6) 0.0083(6)
C50 0.0104(6) 0.0098(6) 0.0186(7) 0.0025(5) 0.0051(5) 0.0019(5)
C1 0.0099(6) 0.0134(7) 0.0212(7) 0.0014(5) 0.0036(5) -0.0010(5)
C47 0.0106(6) 0.0105(6) 0.0190(7) 0.0026(5) 0.0044(5) 0.0015(5)
C46 0.0076(6) 0.0152(7) 0.0226(7) 0.0030(6) 0.0052(5) 0.0023(5)
C21 0.0191(7) 0.0167(7) 0.0152(7) 0.0044(5) 0.0073(6) 0.0072(6)
C33 0.0192(7) 0.0157(7) 0.0174(7) 0.0076(6) 0.0034(6) 0.0015(6)
C3 0.0135(6) 0.0168(7) 0.0171(7) 0.0059(5) 0.0054(5) 0.0091(5)
C2 0.0139(7) 0.0160(7) 0.0202(7) -0.0023(6) 0.0038(6) -0.0018(6)
C16 0.0168(7) 0.0176(7) 0.0128(7) -0.0030(5) 0.0033(5) 0.0011(6)
C32 0.0208(7) 0.0209(7) 0.0137(7) 0.0059(6) 0.0075(6) 0.0042(6)
C51 0.0208(7) 0.0155(7) 0.0199(7) 0.0016(6) 0.0039(6) 0.0098(6)
C34 0.0165(7) 0.0127(7) 0.0222(7) 0.0050(6) 0.0042(6) 0.0043(5)
C61 0.0127(6) 0.0131(7) 0.0246(8) 0.0052(6) 0.0048(6) 0.0043(5)
C7 0.0233(8) 0.0266(8) 0.0251(8) 0.0094(7) 0.0035(7) 0.0111(7)
C5 0.0330(10) 0.0412(11) 0.0242(9) 0.0019(8) 0.0082(7) 0.0223(9)
C25 0.0135(6) 0.0177(7) 0.0130(6) 0.0017(5) 0.0059(5) 0.0046(5)
C24 0.0137(7) 0.0289(8) 0.0136(7) 0.0016(6) 0.0057(5) 0.0086(6)
C55 0.0145(7) 0.0141(7) 0.0263(8) 0.0072(6) 0.0092(6) 0.0064(5)
C65 0.0175(7) 0.0181(7) 0.0232(8) 0.0081(6) 0.0068(6) 0.0055(6)
C62 0.0130(7) 0.0140(7) 0.0357(9) 0.0091(6) 0.0072(6) 0.0037(6)
C22 0.0299(8) 0.0221(8) 0.0165(7) 0.0061(6) 0.0087(6) 0.0167(7)
C54 0.0165(7) 0.0128(7) 0.0346(9) 0.0029(6) 0.0138(6) 0.0058(6)
C23 0.0231(8) 0.0330(9) 0.0134(7) 0.0042(6) 0.0065(6) 0.0195(7)
C53 0.0177(7) 0.0168(7) 0.0250(8) -0.0044(6) 0.0099(6) 0.0013(6)
C63 0.0172(7) 0.0225(8) 0.0412(10) 0.0201(7) 0.0134(7) 0.0086(6)
C64 0.0247(8) 0.0290(9) 0.0266(8) 0.0160(7) 0.0126(7) 0.0118(7)
C52 0.0255(8) 0.0228(8) 0.0183(7) 0.0014(6) 0.0044(6) 0.0103(7)
C6 0.0267(8) 0.0206(8) 0.0280(9) 0.0071(7) 0.0033(7) 0.0116(7)

loop_
_atom_type_symbol
_atom_type_description
_atom_type_scat_dispersion_real
_atom_type_scat_dispersion_imag
_atom_type_scat_source
C C 0.0033 0.0016 'International Tables Vol C Tables 4.2.6.8 and 6.1.1.4'
H H 0.0000 0.0000 'International Tables Vol C Tables 4.2.6.8 and 6.1.1.4'
P P 0.1023 0.0942 'International Tables Vol C Tables 4.2.6.8 and 6.1.1.4'
Cl Cl 0.1484 0.1585 'International Tables Vol C Tables 4.2.6.8 and 6.1.1.4'
Te Te -0.5308 1.6751 'International Tables Vol C Tables 4.2.6.8 and 6.1.1.4'

loop_
_geom_angle_atom_site_label_1
_geom_angle_atom_site_label_2
_geom_angle_atom_site_label_3
_geom_angle
C10 Te1 C40 97.12(5)
C10 Te1 Cl1 91.31(4)
C40 Te1 Cl1 87.73(4)
C10 Te1 P1 79.99(4)
C40 Te1 P1 84.59(4)
Cl1 Te1 P1 167.575(11)
C18 P1 C30 110.57(6)
C18 P1 C20 106.99(7)
C30 P1 C20 108.80(7)
C18 P1 Te1 96.61(5)
C30 P1 Te1 118.12(5)
C20 P1 Te1 114.62(5)
C48 P2 C50 101.94(6)
C48 P2 C60 103.97(6)
C50 P2 C60 102.60(7)
C14 C19 C18 115.84(12)
C14 C19 C10 116.27(12)
C18 C19 C10 127.89(12)
C19 C14 C15 123.33(13)
C19 C14 C13 124.03(13)
C15 C14 C13 112.63(12)
C35 C30 C31 120.28(13)
C35 C30 P1 119.19(11)
C31 C30 P1 120.43(11)
C11 C10 C19 119.90(12)
C11 C10 Te1 122.46(10)
C19 C10 Te1 116.73(9)
C10 C11 C12 122.23(13)
C47 C48 C49 119.29(12)
C47 C48 P2 120.31(10)
C49 C48 P2 120.40(10)
C17 C18 C19 120.69(13)
C17 C18 P1 123.51(11)
C19 C18 P1 115.72(10)
C44 C49 C40 114.37(12)
C44 C49 C48 115.25(12)
C40 C49 C48 130.37(12)
C41 C40 C49 120.42(12)
C41 C40 Te1 115.22(9)
C49 C40 Te1 124.26(9)
C43 C42 C41 117.89(12)
C40 C41 C42 123.26(12)
C43 C44 C45 111.20(12)
C43 C44 C49 124.66(12)
C45 C44 C49 124.08(12)
C18 C17 C16 122.08(13)
C32 C31 C30 119.57(14)
C12 C13 C14 118.35(13)
C12 C13 C1 133.37(13)
C14 C13 C1 108.24(12)
C34 C35 C30 119.43(14)
C65 C60 C61 119.04(14)
C65 C60 P2 118.25(11)
C61 C60 P2 122.71(12)
C42 C43 C44 119.26(12)
C42 C43 C3 131.52(13)
C44 C43 C3 109.19(12)
C46 C45 C44 119.42(13)
C46 C45 C4 130.91(13)
C44 C45 C4 109.62(12)
C16 C15 C14 119.80(13)
C16 C15 C2 131.58(14)
C14 C15 C2 108.62(13)
C13 C12 C11 119.15(13)
C21 C20 C25 119.63(13)
C21 C20 P1 118.97(11)
C25 C20 P1 121.04(11)
C45 C4 C3 104.83(11)
C51 C50 C55 118.54(14)
C51 C50 P2 123.31(11)
C55 C50 P2 118.14(11)
C13 C1 C2 104.64(12)
C48 C47 C46 123.67(13)
C45 C46 C47 118.15(13)
C22 C21 C20 119.65(14)
C32 C33 C34 120.42(14)
C43 C3 C4 105.16(11)
C15 C2 C1 104.83(12)
C15 C16 C17 118.24(13)
C33 C32 C31 120.08(14)
C50 C51 C52 120.40(14)
C33 C34 C35 120.20(14)
C62 C61 C60 120.22(15)
Cl7 C7 Cl8 111.73(9)
Cl4 C5 Cl3 111.63(10)
C24 C25 C20 120.12(14)
C25 C24 C23 120.00(14)
C54 C55 C50 120.70(15)
C64 C65 C60 120.39(15)
C63 C62 C61 120.41(15)
C23 C22 C21 120.40(15)
C53 C54 C55 120.31(14)
C24 C23 C22 120.18(14)
C54 C53 C52 119.57(15)
C62 C63 C64 119.90(15)
C63 C64 C65 120.01(16)
C53 C52 C51 120.43(15)
Cl5 C6 Cl6 112.15(9)

loop_
_geom_bond_atom_site_label_1
_geom_bond_atom_site_label_2
_geom_bond_distance
Te1 C10 2.1440(13)
Te1 C40 2.1560(13)
Te1 Cl1 2.6192(3)
Te1 P1 2.6531(4)
P1 C18 1.7871(14)
P1 C30 1.8006(14)
P1 C20 1.8020(14)
P2 C48 1.8241(14)
P2 C50 1.8242(15)
P2 C60 1.8361(15)
Cl3 C5 1.7583(18)
Cl6 C6 1.7623(17)
Cl5 C6 1.7607(18)
Cl8 C7 1.7619(18)
Cl7 C7 1.7618(18)
C19 C14 1.4042(19)
C19 C18 1.4178(19)
C19 C10 1.4228(18)
C14 C15 1.4055(19)
C14 C13 1.4068(19)
C30 C35 1.397(2)
C30 C31 1.3998(19)
C10 C11 1.3758(19)
C11 C12 1.4223(19)
C48 C47 1.3888(19)
C48 C49 1.4399(18)
C18 C17 1.3854(19)
C49 C44 1.4151(18)
C49 C40 1.4331(18)
C40 C41 1.3821(19)
C42 C43 1.3684(19)
C42 C41 1.4132(19)
C44 C43 1.4097(19)
C44 C45 1.4126(19)
C17 C16 1.411(2)
Cl4 C5 1.7580(19)
C31 C32 1.389(2)
C13 C12 1.370(2)
C13 C1 1.5165(19)
C35 C34 1.391(2)
C60 C65 1.395(2)
C60 C61 1.396(2)
C43 C3 1.5118(18)
C45 C46 1.365(2)
C45 C4 1.506(2)
C15 C16 1.371(2)
C15 C2 1.507(2)
C20 C21 1.397(2)
C20 C25 1.4022(19)
C4 C3 1.548(2)
C50 C51 1.393(2)
C50 C55 1.399(2)
C1 C2 1.557(2)
C47 C46 1.410(2)
C21 C22 1.388(2)
C33 C32 1.387(2)
C33 C34 1.388(2)
C51 C52 1.393(2)
C61 C62 1.392(2)
C25 C24 1.384(2)
C24 C23 1.387(2)
C55 C54 1.386(2)
C65 C64 1.393(2)
C62 C63 1.381(3)
C22 C23 1.388(2)
C54 C53 1.383(2)
C53 C52 1.385(2)
C63 C64 1.389(3)
